data_7159565
loop_
_publ_author_name
'Jantrapirom, Jantra'
'Yongpanich, Phornphan'
'Tummatorn, Jumreang'
'Chainok, Kittipong'
'Jiajaroen, Suwadee'
'Thongsornkleeb, Charnsak'
'Ruchirawat, Somsak'

_publ_section_title
;
 Selective electrophilic cyclization of
 <i>ortho</i>-carbonylarylacetylenols for the synthesis of
 cyclopenta[<i>a</i>]naphthalenol and 2-phenylnaphthalen-1-ol analogs.
;
_journal_issue 42
_journal_name_full 'Organic &amp; biomolecular chemistry'
_journal_page_first 8500
_journal_page_last 8515
_journal_paper_doi 10.1039/d3ob01344h
_journal_volume 21
_journal_year 2023
_chemical_formula_moiety 'C26 H22 O4'
_chemical_formula_sum 'C26 H22 O4'
_chemical_formula_weight 398.43
_space_group_crystal_system triclinic
_space_group_IT_number 2
_space_group_name_Hall '-P 1'
_space_group_name_H-M_alt 'P -1'
_atom_sites_solution_hydrogens geom
_atom_sites_solution_primary dual
_audit_creation_date 2023-06-09
_audit_creation_method
;
Olex2 1.5-alpha
(compiled 2023.03.06 svn.rbb2c1857 for OlexSys, GUI svn.r6748)
;
_audit_update_record
;
2023-06-09 deposited with the CCDC.	2023-09-06 downloaded from the CCDC.
;
_cell_angle_alpha 80.213(10)
_cell_angle_beta 76.589(9)
_cell_angle_gamma 67.977(9)
_cell_formula_units_Z 2
_cell_length_a 8.672(2)
_cell_length_b 10.126(3)
_cell_length_c 12.865(4)
_cell_measurement_reflns_used 8330
_cell_measurement_temperature 296
_cell_measurement_theta_max 26.128
_cell_measurement_theta_min 2.601
_cell_volume 1014.4(5)
_computing_cell_refinement 'SAINT V8.40B (?, 2016)'
_computing_data_reduction 'SAINT V8.40B (?, 2016)'
_computing_molecular_graphics 'Olex2 1.5-alpha (Dolomanov et al., 2009)'
_computing_publication_material 'Olex2 1.5-alpha (Dolomanov et al., 2009)'
_computing_structure_refinement 'SHELXL 2018/3 (Sheldrick, 2015)'
_computing_structure_solution 'SHELXT 2018/2 (Sheldrick, 2018)'
_diffrn_ambient_temperature 296.00
_diffrn_detector 'Bruker PHOTON 200 area detector'
_diffrn_detector_area_resol_mean 7.39
_diffrn_detector_type 'PHOTON II area detector'
_diffrn_measured_fraction_theta_full 0.997
_diffrn_measured_fraction_theta_max 0.995
_diffrn_measurement_device 'four-circle KAPPA diffractometer'
_diffrn_measurement_device_type 'Bruker D8 QUEST CMOS PHOTON II'
_diffrn_measurement_method '\w and \f scans'
_diffrn_radiation_collimation '0.5 mm'
_diffrn_radiation_monochromator graphite
_diffrn_radiation_probe x-ray
_diffrn_radiation_type MoK\a
_diffrn_radiation_wavelength 0.71073
_diffrn_radiation_xray_symbol K-L~3~
_diffrn_reflns_av_R_equivalents 0.0744
_diffrn_reflns_av_unetI/netI 0.0339
_diffrn_reflns_Laue_measured_fraction_full 0.997
_diffrn_reflns_Laue_measured_fraction_max 0.995
_diffrn_reflns_limit_h_max 10
_diffrn_reflns_limit_h_min -10
_diffrn_reflns_limit_k_max 12
_diffrn_reflns_limit_k_min -12
_diffrn_reflns_limit_l_max 16
_diffrn_reflns_limit_l_min -16
_diffrn_reflns_number 42799
_diffrn_reflns_point_group_measured_fraction_full 0.997
_diffrn_reflns_point_group_measured_fraction_max 0.995
_diffrn_reflns_theta_full 25.242
_diffrn_reflns_theta_max 26.486
_diffrn_reflns_theta_min 2.578
_diffrn_source 'sealed x-ray tube'
_diffrn_source_current 30.0
_diffrn_source_power 1.5
_diffrn_source_target Mo
_diffrn_source_type Mo
_diffrn_source_voltage 50.0
_exptl_absorpt_coefficient_mu 0.087
_exptl_absorpt_correction_T_max 0.7454
_exptl_absorpt_correction_T_min 0.6370
_exptl_absorpt_correction_type multi-scan
_exptl_absorpt_process_details
;
SADABS-2016/2 (Bruker,2016/2) was used for absorption correction.
wR2(int) was 0.0803 before and 0.0720 after correction.
The Ratio of minimum to maximum transmission is 0.8546.
The \l/2 correction factor is Not present.
;
_exptl_crystal_colour 'light orange'
_exptl_crystal_colour_modifier light
_exptl_crystal_colour_primary orange
_exptl_crystal_density_diffrn 1.305
_exptl_crystal_description block
_exptl_crystal_F_000 420
_exptl_crystal_size_max 0.24
_exptl_crystal_size_mid 0.22
_exptl_crystal_size_min 0.2
_refine_diff_density_max 0.277
_refine_diff_density_min -0.300
_refine_diff_density_rms 0.039
_refine_ls_extinction_method none
_refine_ls_goodness_of_fit_ref 1.099
_refine_ls_hydrogen_treatment constr
_refine_ls_matrix_type full
_refine_ls_number_parameters 356
_refine_ls_number_reflns 4186
_refine_ls_number_restraints 270
_refine_ls_restrained_S_all 1.101
_refine_ls_R_factor_all 0.0917
_refine_ls_R_factor_gt 0.0732
_refine_ls_shift/su_max 0.000
_refine_ls_shift/su_mean 0.000
_refine_ls_structure_factor_coef Fsqd
_refine_ls_weighting_details 'w=1/[\s^2^(Fo^2^)+(0.0544P)^2^+0.7354P] where P=(Fo^2^+2Fc^2^)/3'
_refine_ls_weighting_scheme calc
_refine_ls_wR_factor_gt 0.1588
_refine_ls_wR_factor_ref 0.1683
_reflns_Friedel_coverage 0.000
_reflns_number_gt 3384
_reflns_number_total 4186
_reflns_threshold_expression 'I > 2\s(I)'
_cod_data_source_file d3ob01344h2.cif
_cod_data_source_block 4aa'
_cod_depositor_comments 'Adding full bibliography for 7159563--7159565.cif.'
_cod_original_cell_volume 1014.3(5)
_cod_database_code 7159565
_shelx_shelxl_version_number 2018/3
_shelx_space_group_comment
;
The symmetry employed for this shelxl refinement is uniquely defined
by the following loop, which should always be used as a source of
symmetry information in preference to the above space-group names.
They are only intended as comments.
;
_shelx_estimated_absorpt_t_max 0.983
_shelx_estimated_absorpt_t_min 0.979
_olex2_refinement_description
;
1. Fixed Uiso
 At 1.2 times of:
  All C(H) groups, All C(H,H) groups, All C(H,H,H,H) groups
 At 1.5 times of:
  All C(H,H,H) groups, All O(H) groups
2. Restrained distances
 O4-C13 \\sim O4A-C13A
 with sigma of 0.02
 C11-C12 \\sim C11-C12A
 with sigma of 0.02
 C12-C13 \\sim C12A-C13A
 with sigma of 0.02
 C14-C18 \\sim C14A-C18A
 with sigma of 0.04
 C15-C19 \\sim C15A-C19A
 with sigma of 0.04
 C13-C14 \\sim C13A-C14A
 with sigma of 0.02
 C14-C15 \\sim C14A-C15A
 with sigma of 0.02
 C14-C19 \\sim C14A-C19A
 with sigma of 0.02
 C15-C16 \\sim C15A-C16A
 with sigma of 0.02
 C16-C17 \\sim C16A-C17A
 with sigma of 0.02
 C17-C18 \\sim C17A-C18A
 with sigma of 0.02
 C14-C16 \\sim C14A-C16A
 with sigma of 0.04
 C18-C19 \\sim C18A-C19A
 with sigma of 0.02
 C15-C17 \\sim C15A-C17A
 with sigma of 0.04
 O4-C12 \\sim O4A-C12A
 with sigma of 0.04
 C16-C18 \\sim C16A-C18A
 with sigma of 0.04
 O4-C14 \\sim O4A-C14A
 with sigma of 0.04
 C17-C19 \\sim C17A-C19A
 with sigma of 0.04
 C11-C13 \\sim C11-C13A
 with sigma of 0.04
 C12-C14 \\sim C12A-C14A
 with sigma of 0.04
 C13-C15 \\sim C13A-C15A
 with sigma of 0.04
 C13-C19 \\sim C13A-C19A
 with sigma of 0.04
3. Restrained planarity
 C13A, C14A, C15A, C16A, C17A, C18A, C19A
 with sigma of 0.1
 C13, C14, C19, C18, C17, C16, C15
 with sigma of 0.1
4. Uiso/Uaniso restraints and constraints
Uanis(O4A) \\sim Ueq, Uanis(C12A) \\sim Ueq, Uanis(C13A) \\sim Ueq, Uanis(C14A)
\\sim Ueq, Uanis(C15A) \\sim Ueq, Uanis(C16A) \\sim Ueq, Uanis(C17A) \\sim Ueq,
Uanis(C18A) \\sim Ueq, Uanis(C19A) \\sim Ueq: with sigma of 0.01 and sigma for
terminal atoms of 0.02
Uanis(O4) \\sim Ueq, Uanis(C12) \\sim Ueq, Uanis(C13) \\sim Ueq, Uanis(C14)
\\sim Ueq, Uanis(C15) \\sim Ueq, Uanis(C16) \\sim Ueq, Uanis(C17) \\sim Ueq,
Uanis(C18) \\sim Ueq, Uanis(C19) \\sim Ueq: with sigma of 0.01 and sigma for
terminal atoms of 0.02
5. Rigid body (RIGU) restrains
 C11, O4A, C12A, C13A, C14A, C15A, C16A, C17A, C18A, C19A
 with sigma for 1-2 distances of 0.0001 and sigma for 1-3 distances of 0.0001
 O4, C11, C12, C13, C14, C15, C16, C17, C18, C19
 with sigma for 1-2 distances of 0.001 and sigma for 1-3 distances of 0.001
6. Others
 Sof(H11C)=Sof(H11D)=Sof(O4A)=Sof(H4A)=Sof(C12A)=Sof(H12C)=Sof(H12D)=Sof(C13A)=
 Sof(H13A)=Sof(C14A)=Sof(C15A)=Sof(H15A)=Sof(C16A)=Sof(H16A)=Sof(C17A)=
 Sof(H17A)=Sof(C18A)=Sof(H18A)=Sof(C19A)=Sof(H19A)=1-FVAR(1)
 Sof(O4)=Sof(H4)=Sof(H11A)=Sof(H11B)=Sof(C12)=Sof(H12A)=Sof(H12B)=Sof(C13)=
 Sof(H13)=Sof(C14)=Sof(C15)=Sof(H15)=Sof(C16)=Sof(H16)=Sof(C17)=Sof(H17)=
 Sof(C18)=Sof(H18)=Sof(C19)=Sof(H19)=FVAR(1)
7.a Ternary CH refined with riding coordinates:
 C13(H13), C13A(H13A)
7.b Secondary CH2 refined with riding coordinates:
 C11(H11A,H11B), C11(H11C,H11D), C12(H12A,H12B), C12A(H12C,H12D)
7.c Aromatic/amide H refined with riding coordinates:
 C2(H2), C3(H3), C5(H5), C15(H15), C16(H16), C17(H17), C18(H18), C19(H19),
 C22(H22), C23(H23), C24(H24), C25(H25), C26(H26), C15A(H15A), C16A(H16A),
 C17A(H17A), C18A(H18A), C19A(H19A)
7.d Idealised Me refined as rotating group:
 C20(H20A,H20B,H20C)
7.e Idealised tetrahedral OH refined as rotating group:
 O4(H4), O4A(H4A)
;
_olex2_submission_special_instructions 'No special instructions were received'

loop_
_space_group_symop_operation_xyz
'x, y, z'
'-x, -y, -z'

loop_
_atom_site_label
_atom_site_type_symbol
_atom_site_fract_x
_atom_site_fract_y
_atom_site_fract_z
_atom_site_U_iso_or_equiv
_atom_site_adp_type
_atom_site_occupancy
_atom_site_site_symmetry_order
_atom_site_calc_flag
_atom_site_refinement_flags_posn
_atom_site_refinement_flags_adp
_atom_site_refinement_flags_occupancy
_atom_site_disorder_assembly
_atom_site_disorder_group
O1 O -0.1462(3) 0.8961(2) 1.06700(14) 0.0607(5) Uani 1 1 d . . . . .
O2 O 0.4481(3) 0.3104(2) 0.96748(16) 0.0782(7) Uani 1 1 d . . . . .
O3 O 0.0176(3) 0.6539(2) 0.72154(15) 0.0685(6) Uani 1 1 d . . . . .
O4 O 0.1017(3) 0.2785(3) 0.47826(18) 0.0630(8) Uani 0.791(4) 1 d D U P A 1
H4 H 0.064656 0.301659 0.422155 0.094 Uiso 0.791(4) 1 calc R U P A 1
C1 C 0.2203(3) 0.5266(2) 0.95044(17) 0.0385(5) Uani 1 1 d . . . . .
C2 C 0.2015(4) 0.5613(3) 1.05399(19) 0.0516(7) Uani 1 1 d . . . . .
H2 H 0.273814 0.500398 1.098954 0.062 Uiso 1 1 calc R U . . .
C3 C 0.0782(4) 0.6836(3) 1.0904(2) 0.0548(7) Uani 1 1 d . . . . .
H3 H 0.067595 0.705483 1.159620 0.066 Uiso 1 1 calc R U . . .
C4 C -0.0318(3) 0.7757(3) 1.02419(19) 0.0448(6) Uani 1 1 d . . . . .
C5 C -0.0176(3) 0.7419(3) 0.92203(18) 0.0413(5) Uani 1 1 d . . . . .
H5 H -0.092310 0.801736 0.878139 0.050 Uiso 1 1 calc R U . . .
C6 C 0.1087(3) 0.6180(2) 0.88511(17) 0.0367(5) Uani 1 1 d . . . . .
C7 C 0.1277(3) 0.5846(3) 0.77423(18) 0.0410(5) Uani 1 1 d . . . . .
C8 C 0.2792(3) 0.4686(2) 0.72875(18) 0.0392(5) Uani 1 1 d . . . . .
C9 C 0.3861(3) 0.3788(2) 0.79337(18) 0.0393(5) Uani 1 1 d . . . . .
C10 C 0.3570(3) 0.3982(3) 0.90905(19) 0.0451(6) Uani 1 1 d . . . . .
C11 C 0.3013(3) 0.4501(3) 0.61205(18) 0.0455(6) Uani 1 1 d D . . . .
H11A H 0.259882 0.543229 0.572889 0.055 Uiso 0.791(4) 1 calc R U P A 1
H11B H 0.420793 0.406163 0.583218 0.055 Uiso 0.791(4) 1 calc R U P A 1
H11C H 0.419854 0.426274 0.579128 0.055 Uiso 0.209(4) 1 calc R U P A 2
H11D H 0.237715 0.539254 0.575701 0.055 Uiso 0.209(4) 1 calc R U P A 2
C12 C 0.2079(5) 0.3587(4) 0.5961(3) 0.0440(11) Uani 0.791(4) 1 d D U P A 1
H12A H 0.091014 0.396745 0.632156 0.053 Uiso 0.791(4) 1 calc R U P A 1
H12B H 0.257884 0.262492 0.628617 0.053 Uiso 0.791(4) 1 calc R U P A 1
C13 C 0.2126(5) 0.3525(4) 0.4780(3) 0.0431(8) Uani 0.791(4) 1 d D U P A 1
H13 H 0.164927 0.450358 0.445429 0.052 Uiso 0.791(4) 1 calc R U P A 1
C14 C 0.3857(5) 0.2809(3) 0.4121(3) 0.0389(8) Uani 0.791(4) 1 d D U P A 1
C15 C 0.4078(6) 0.3167(5) 0.3026(3) 0.0427(9) Uani 0.791(4) 1 d D U P A 1
H15 H 0.319771 0.386990 0.273317 0.051 Uiso 0.791(4) 1 calc R U P A 1
C16 C 0.5569(6) 0.2507(5) 0.2359(3) 0.0511(11) Uani 0.791(4) 1 d D U P A 1
H16 H 0.568393 0.276873 0.162434 0.061 Uiso 0.791(4) 1 calc R U P A 1
C17 C 0.6882(7) 0.1475(6) 0.2762(4) 0.0602(12) Uani 0.791(4) 1 d D U P A 1
H17 H 0.788470 0.102032 0.230852 0.072 Uiso 0.791(4) 1 calc R U P A 1
C18 C 0.6697(7) 0.1116(6) 0.3852(4) 0.0710(16) Uani 0.791(4) 1 d D U P A 1
H18 H 0.759102 0.042568 0.413896 0.085 Uiso 0.791(4) 1 calc R U P A 1
C19 C 0.5190(7) 0.1774(5) 0.4529(4) 0.0596(13) Uani 0.791(4) 1 d D U P A 1
H19 H 0.507999 0.151419 0.526414 0.072 Uiso 0.791(4) 1 calc R U P A 1
C20 C -0.2527(4) 0.9982(3) 0.9986(2) 0.0723(10) Uani 1 1 d . . . . .
H20A H -0.183932 1.025705 0.935139 0.108 Uiso 1 1 calc R U . . .
H20B H -0.322491 1.081015 1.035909 0.108 Uiso 1 1 calc R U . . .
H20C H -0.323244 0.956265 0.978873 0.108 Uiso 1 1 calc R U . . .
C21 C 0.5382(3) 0.2567(2) 0.75173(18) 0.0389(5) Uani 1 1 d . . . . .
C22 C 0.5354(3) 0.1194(3) 0.7640(2) 0.0468(6) Uani 1 1 d . . . . .
H22 H 0.437607 0.102150 0.799772 0.056 Uiso 1 1 calc R U . . .
C23 C 0.6760(4) 0.0072(3) 0.7237(2) 0.0554(7) Uani 1 1 d . . . . .
H23 H 0.671956 -0.084564 0.732546 0.066 Uiso 1 1 calc R U . . .
C24 C 0.8207(4) 0.0308(3) 0.6710(2) 0.0584(7) Uani 1 1 d . . . . .
H24 H 0.915291 -0.044558 0.643928 0.070 Uiso 1 1 calc R U . . .
C25 C 0.8252(4) 0.1662(3) 0.6584(3) 0.0694(9) Uani 1 1 d . . . . .
H25 H 0.923604 0.182677 0.622781 0.083 Uiso 1 1 calc R U . . .
C26 C 0.6850(4) 0.2786(3) 0.6980(3) 0.0610(8) Uani 1 1 d . . . . .
H26 H 0.689651 0.370257 0.688275 0.073 Uiso 1 1 calc R U . . .
O4A O 0.1355(12) 0.4262(10) 0.4321(7) 0.0584(17) Uani 0.209(4) 1 d D U P A 2
H4A H 0.036117 0.432423 0.450251 0.088 Uiso 0.209(4) 1 calc R U P A 2
C12A C 0.239(3) 0.330(2) 0.5988(15) 0.0496(12) Uani 0.209(4) 1 d D U P A 2
H12C H 0.307258 0.241628 0.634017 0.060 Uiso 0.209(4) 1 calc R U P A 2
H12D H 0.123810 0.352053 0.638209 0.060 Uiso 0.209(4) 1 calc R U P A 2
C13A C 0.2404(18) 0.2987(15) 0.4871(11) 0.0502(11) Uani 0.209(4) 1 d D U P A 2
H13A H 0.186557 0.226842 0.496268 0.060 Uiso 0.209(4) 1 calc R U P A 2
C14A C 0.4110(18) 0.2405(15) 0.4155(13) 0.047(2) Uani 0.209(4) 1 d D U P A 2
C15A C 0.451(2) 0.289(2) 0.3073(14) 0.050(3) Uani 0.209(4) 1 d D U P A 2
H15A H 0.371826 0.367096 0.276423 0.060 Uiso 0.209(4) 1 calc R U P A 2
C16A C 0.609(2) 0.220(2) 0.2458(14) 0.049(3) Uani 0.209(4) 1 d D U P A 2
H16A H 0.632517 0.246613 0.172729 0.059 Uiso 0.209(4) 1 calc R U P A 2
C17A C 0.726(2) 0.114(2) 0.2949(14) 0.049(3) Uani 0.209(4) 1 d D U P A 2
H17A H 0.833346 0.070026 0.255713 0.059 Uiso 0.209(4) 1 calc R U P A 2
C18A C 0.689(2) 0.071(2) 0.3993(13) 0.050(3) Uani 0.209(4) 1 d D U P A 2
H18A H 0.769931 -0.005274 0.430327 0.060 Uiso 0.209(4) 1 calc R U P A 2
C19A C 0.539(2) 0.135(2) 0.4599(15) 0.050(3) Uani 0.209(4) 1 d D U P A 2
H19A H 0.520580 0.108528 0.533188 0.060 Uiso 0.209(4) 1 calc R U P A 2

loop_
_atom_site_aniso_label
_atom_site_aniso_U_11
_atom_site_aniso_U_22
_atom_site_aniso_U_33
_atom_site_aniso_U_23
_atom_site_aniso_U_13
_atom_site_aniso_U_12
O1 0.0669(13) 0.0568(11) 0.0427(10) -0.0209(9) -0.0076(9) 0.0016(10)
O2 0.0851(16) 0.0680(13) 0.0488(11) -0.0102(10) -0.0332(11) 0.0244(12)
O3 0.0693(14) 0.0721(14) 0.0508(11) -0.0173(10) -0.0294(10) 0.0062(11)
O4 0.0622(16) 0.097(2) 0.0412(13) -0.0099(13) -0.0147(11) -0.0362(15)
C1 0.0434(13) 0.0389(12) 0.0320(11) -0.0017(9) -0.0090(10) -0.0125(10)
C2 0.0611(17) 0.0543(15) 0.0317(12) -0.0017(11) -0.0181(11) -0.0068(13)
C3 0.0664(18) 0.0619(17) 0.0302(12) -0.0132(11) -0.0124(12) -0.0101(14)
C4 0.0474(14) 0.0459(14) 0.0367(12) -0.0093(10) -0.0025(10) -0.0123(11)
C5 0.0427(14) 0.0419(13) 0.0351(12) -0.0050(10) -0.0083(10) -0.0088(11)
C6 0.0394(13) 0.0372(12) 0.0321(11) -0.0040(9) -0.0073(9) -0.0112(10)
C7 0.0442(14) 0.0422(13) 0.0330(11) -0.0029(9) -0.0150(10) -0.0066(11)
C8 0.0413(13) 0.0411(13) 0.0341(12) -0.0053(9) -0.0072(10) -0.0121(11)
C9 0.0396(13) 0.0383(12) 0.0385(12) -0.0058(9) -0.0080(10) -0.0106(10)
C10 0.0450(14) 0.0434(13) 0.0409(13) -0.0041(10) -0.0142(11) -0.0050(11)
C11 0.0465(14) 0.0517(13) 0.0303(11) -0.0063(9) -0.0059(10) -0.0079(10)
C12 0.041(2) 0.058(3) 0.0282(13) -0.0095(15) -0.0063(13) -0.009(2)
C13 0.0479(17) 0.050(2) 0.0279(13) -0.0009(14) -0.0124(11) -0.0110(14)
C14 0.0535(16) 0.0356(17) 0.0291(11) -0.0083(13) -0.0066(11) -0.0156(14)
C15 0.059(2) 0.040(2) 0.0312(12) -0.0026(12) -0.0064(13) -0.0219(17)
C16 0.064(2) 0.054(3) 0.0352(16) -0.0072(14) 0.0041(14) -0.0273(18)
C17 0.061(2) 0.059(3) 0.0526(19) -0.0157(18) 0.0044(17) -0.0163(19)
C18 0.065(2) 0.066(3) 0.058(2) -0.0066(19) -0.0058(17) 0.001(2)
C19 0.065(2) 0.061(3) 0.0359(16) -0.0031(17) -0.0094(14) -0.0037(18)
C20 0.076(2) 0.0566(18) 0.0557(18) -0.0138(14) -0.0105(15) 0.0113(16)
C21 0.0395(13) 0.0373(12) 0.0382(12) -0.0063(9) -0.0109(10) -0.0081(10)
C22 0.0492(15) 0.0438(14) 0.0482(14) -0.0072(11) -0.0063(11) -0.0175(12)
C23 0.0643(19) 0.0376(14) 0.0636(17) -0.0129(12) -0.0145(14) -0.0120(13)
C24 0.0485(16) 0.0515(16) 0.0662(18) -0.0234(14) -0.0071(13) -0.0018(13)
C25 0.0422(16) 0.0645(19) 0.094(2) -0.0202(17) 0.0069(15) -0.0161(15)
C26 0.0503(17) 0.0440(15) 0.086(2) -0.0127(14) 0.0015(15) -0.0195(13)
O4A 0.057(2) 0.061(3) 0.0388(18) -0.0116(19) -0.0127(16) 0.006(2)
C12A 0.051(3) 0.0517(18) 0.0409(16) -0.0067(13) -0.0137(15) -0.0075(18)
C13A 0.047(2) 0.055(2) 0.0427(16) -0.0094(14) -0.0146(13) -0.0047(17)
C14A 0.047(2) 0.047(4) 0.0430(17) -0.0087(17) -0.0144(14) -0.006(2)
C15A 0.049(3) 0.049(5) 0.0437(18) -0.007(2) -0.0133(17) -0.004(3)
C16A 0.049(3) 0.045(5) 0.0446(19) -0.006(2) -0.0123(18) -0.004(3)
C17A 0.048(3) 0.045(5) 0.047(2) -0.004(2) -0.0120(19) -0.006(3)
C18A 0.047(2) 0.049(5) 0.047(2) -0.003(2) -0.0122(18) -0.006(3)
C19A 0.046(2) 0.051(5) 0.0456(19) -0.004(2) -0.0133(16) -0.006(3)

loop_
_atom_type_symbol
_atom_type_description
_atom_type_scat_dispersion_real
_atom_type_scat_dispersion_imag
_atom_type_scat_source
C C 0.0033 0.0016 'International Tables Vol C Tables 4.2.6.8 and 6.1.1.4'
H H 0.0000 0.0000 'International Tables Vol C Tables 4.2.6.8 and 6.1.1.4'
O O 0.0106 0.0060 'International Tables Vol C Tables 4.2.6.8 and 6.1.1.4'

loop_
_geom_angle_atom_site_label_1
_geom_angle_atom_site_label_2
_geom_angle_atom_site_label_3
_geom_angle
_geom_angle_site_symmetry_1
_geom_angle_site_symmetry_3
_geom_angle_publ_flag
C4 O1 C20 117.1(2) . . ?
C13 O4 H4 109.5 . . ?
C2 C1 C6 118.6(2) . . ?
C2 C1 C10 121.2(2) . . ?
C6 C1 C10 120.1(2) . . ?
C1 C2 H2 119.6 . . ?
C3 C2 C1 120.9(2) . . ?
C3 C2 H2 119.6 . . ?
C2 C3 H3 119.8 . . ?
C2 C3 C4 120.3(2) . . ?
C4 C3 H3 119.8 . . ?
O1 C4 C3 115.6(2) . . ?
O1 C4 C5 124.7(2) . . ?
C5 C4 C3 119.8(2) . . ?
C4 C5 H5 120.1 . . ?
C4 C5 C6 119.7(2) . . ?
C6 C5 H5 120.1 . . ?
C1 C6 C7 119.6(2) . . ?
C5 C6 C1 120.7(2) . . ?
C5 C6 C7 119.7(2) . . ?
O3 C7 C6 119.6(2) . . ?
O3 C7 C8 120.9(2) . . ?
C8 C7 C6 119.43(19) . . ?
C7 C8 C11 117.1(2) . . ?
C9 C8 C7 119.8(2) . . ?
C9 C8 C11 123.0(2) . . ?
C8 C9 C10 121.3(2) . . ?
C8 C9 C21 121.8(2) . . ?
C10 C9 C21 116.9(2) . . ?
O2 C10 C1 121.3(2) . . ?
O2 C10 C9 120.2(2) . . ?
C1 C10 C9 118.5(2) . . ?
C8 C11 H11A 109.3 . . ?
C8 C11 H11B 109.3 . . ?
C8 C11 H11C 109.5 . . ?
C8 C11 H11D 109.5 . . ?
C8 C11 C12A 110.8(7) . . ?
H11A C11 H11B 108.0 . . ?
H11C C11 H11D 108.1 . . ?
C12 C11 C8 111.6(2) . . ?
C12 C11 H11A 109.3 . . ?
C12 C11 H11B 109.3 . . ?
C12A C11 H11C 109.5 . . ?
C12A C11 H11D 109.5 . . ?
C11 C12 H12A 109.1 . . ?
C11 C12 H12B 109.1 . . ?
C11 C12 C13 112.3(3) . . ?
H12A C12 H12B 107.9 . . ?
C13 C12 H12A 109.1 . . ?
C13 C12 H12B 109.1 . . ?
O4 C13 C12 104.6(3) . . ?
O4 C13 H13 108.4 . . ?
O4 C13 C14 110.8(3) . . ?
C12 C13 H13 108.4 . . ?
C14 C13 C12 115.8(3) . . ?
C14 C13 H13 108.4 . . ?
C15 C14 C13 117.4(3) . . ?
C19 C14 C13 124.7(3) . . ?
C19 C14 C15 117.8(3) . . ?
C14 C15 H15 119.3 . . ?
C16 C15 C14 121.4(3) . . ?
C16 C15 H15 119.3 . . ?
C15 C16 H16 119.6 . . ?
C17 C16 C15 120.8(3) . . ?
C17 C16 H16 119.6 . . ?
C16 C17 H17 120.6 . . ?
C16 C17 C18 118.8(4) . . ?
C18 C17 H17 120.6 . . ?
C17 C18 H18 119.6 . . ?
C17 C18 C19 120.7(4) . . ?
C19 C18 H18 119.6 . . ?
C14 C19 C18 120.5(4) . . ?
C14 C19 H19 119.7 . . ?
C18 C19 H19 119.7 . . ?
O1 C20 H20A 109.5 . . ?
O1 C20 H20B 109.5 . . ?
O1 C20 H20C 109.5 . . ?
H20A C20 H20B 109.5 . . ?
H20A C20 H20C 109.5 . . ?
H20B C20 H20C 109.5 . . ?
C22 C21 C9 121.3(2) . . ?
C26 C21 C9 120.7(2) . . ?
C26 C21 C22 118.0(2) . . ?
C21 C22 H22 119.5 . . ?
C21 C22 C23 121.0(3) . . ?
C23 C22 H22 119.5 . . ?
C22 C23 H23 119.9 . . ?
C24 C23 C22 120.2(3) . . ?
C24 C23 H23 119.9 . . ?
C23 C24 H24 120.3 . . ?
C23 C24 C25 119.4(3) . . ?
C25 C24 H24 120.3 . . ?
C24 C25 H25 119.7 . . ?
C24 C25 C26 120.6(3) . . ?
C26 C25 H25 119.7 . . ?
C21 C26 C25 120.8(3) . . ?
C21 C26 H26 119.6 . . ?
C25 C26 H26 119.6 . . ?
C13A O4A H4A 109.5 . . ?
C11 C12A H12C 107.4 . . ?
C11 C12A H12D 107.4 . . ?
H12C C12A H12D 107.0 . . ?
C13A C12A C11 119.6(14) . . ?
C13A C12A H12C 107.4 . . ?
C13A C12A H12D 107.4 . . ?
O4A C13A C12A 109.6(12) . . ?
O4A C13A H13A 106.8 . . ?
O4A C13A C14A 109.1(11) . . ?
C12A C13A H13A 106.8 . . ?
C14A C13A C12A 117.1(13) . . ?
C14A C13A H13A 106.8 . . ?
C15A C14A C13A 124.7(13) . . ?
C19A C14A C13A 118.0(12) . . ?
C19A C14A C15A 117.2(12) . . ?
C14A C15A H15A 119.9 . . ?
C16A C15A C14A 120.1(13) . . ?
C16A C15A H15A 119.9 . . ?
C15A C16A H16A 120.7 . . ?
C17A C16A C15A 118.7(14) . . ?
C17A C16A H16A 120.7 . . ?
C16A C17A H17A 119.6 . . ?
C18A C17A C16A 120.7(14) . . ?
C18A C17A H17A 119.6 . . ?
C17A C18A H18A 119.2 . . ?
C19A C18A C17A 121.6(15) . . ?
C19A C18A H18A 119.2 . . ?
C14A C19A H19A 119.4 . . ?
C18A C19A C14A 121.2(14) . . ?
C18A C19A H19A 119.4 . . ?

loop_
_geom_bond_atom_site_label_1
_geom_bond_atom_site_label_2
_geom_bond_distance
_geom_bond_site_symmetry_2
_geom_bond_publ_flag
O1 C4 1.357(3) . ?
O1 C20 1.431(3) . ?
O2 C10 1.226(3) . ?
O3 C7 1.225(3) . ?
O4 H4 0.8200 . ?
O4 C13 1.422(4) . ?
C1 C2 1.393(3) . ?
C1 C6 1.393(3) . ?
C1 C10 1.472(3) . ?
C2 H2 0.9300 . ?
C2 C3 1.367(4) . ?
C3 H3 0.9300 . ?
C3 C4 1.394(4) . ?
C4 C5 1.381(3) . ?
C5 H5 0.9300 . ?
C5 C6 1.389(3) . ?
C6 C7 1.480(3) . ?
C7 C8 1.473(3) . ?
C8 C9 1.358(3) . ?
C8 C11 1.504(3) . ?
C9 C10 1.485(3) . ?
C9 C21 1.493(3) . ?
C11 H11A 0.9700 . ?
C11 H11B 0.9700 . ?
C11 H11C 0.9700 . ?
C11 H11D 0.9700 . ?
C11 C12 1.503(5) . ?
C11 C12A 1.554(16) . ?
C12 H12A 0.9700 . ?
C12 H12B 0.9700 . ?
C12 C13 1.522(4) . ?
C13 H13 0.9800 . ?
C13 C14 1.516(4) . ?
C14 C15 1.382(4) . ?
C14 C19 1.376(5) . ?
C15 H15 0.9300 . ?
C15 C16 1.374(5) . ?
C16 H16 0.9300 . ?
C16 C17 1.362(6) . ?
C17 H17 0.9300 . ?
C17 C18 1.375(6) . ?
C18 H18 0.9300 . ?
C18 C19 1.388(5) . ?
C19 H19 0.9300 . ?
C20 H20A 0.9600 . ?
C20 H20B 0.9600 . ?
C20 H20C 0.9600 . ?
C21 C22 1.381(3) . ?
C21 C26 1.378(4) . ?
C22 H22 0.9300 . ?
C22 C23 1.383(4) . ?
C23 H23 0.9300 . ?
C23 C24 1.366(4) . ?
C24 H24 0.9300 . ?
C24 C25 1.367(4) . ?
C25 H25 0.9300 . ?
C25 C26 1.381(4) . ?
C26 H26 0.9300 . ?
O4A H4A 0.8200 . ?
O4A C13A 1.450(13) . ?
C12A H12C 0.9700 . ?
C12A H12D 0.9700 . ?
C12A C13A 1.519(15) . ?
C13A H13A 0.9800 . ?
C13A C14A 1.511(14) . ?
C14A C15A 1.404(14) . ?
C14A C19A 1.373(14) . ?
C15A H15A 0.9300 . ?
C15A C16A 1.398(15) . ?
C16A H16A 0.9300 . ?
C16A C17A 1.357(14) . ?
C17A H17A 0.9300 . ?
C17A C18A 1.342(15) . ?
C18A H18A 0.9300 . ?
C18A C19A 1.341(14) . ?
C19A H19A 0.9300 . ?

loop_
_geom_torsion_atom_site_label_1
_geom_torsion_atom_site_label_2
_geom_torsion_atom_site_label_3
_geom_torsion_atom_site_label_4
_geom_torsion
_geom_torsion_site_symmetry_1
_geom_torsion_site_symmetry_2
_geom_torsion_site_symmetry_3
_geom_torsion_site_symmetry_4
_geom_torsion_publ_flag
O1 C4 C5 C6 177.6(2) . . . . ?
O3 C7 C8 C9 -169.6(3) . . . . ?
O3 C7 C8 C11 6.5(4) . . . . ?
O4 C13 C14 C15 84.0(4) . . . . ?
O4 C13 C14 C19 -92.2(4) . . . . ?
C1 C2 C3 C4 0.3(4) . . . . ?
C1 C6 C7 O3 170.5(2) . . . . ?
C1 C6 C7 C8 -9.6(3) . . . . ?
C2 C1 C6 C5 0.6(4) . . . . ?
C2 C1 C6 C7 179.1(2) . . . . ?
C2 C1 C10 O2 7.3(4) . . . . ?
C2 C1 C10 C9 -170.9(2) . . . . ?
C2 C3 C4 O1 -178.1(3) . . . . ?
C2 C3 C4 C5 1.1(4) . . . . ?
C3 C4 C5 C6 -1.5(4) . . . . ?
C4 C5 C6 C1 0.7(4) . . . . ?
C4 C5 C6 C7 -177.8(2) . . . . ?
C5 C6 C7 O3 -11.0(4) . . . . ?
C5 C6 C7 C8 168.9(2) . . . . ?
C6 C1 C2 C3 -1.1(4) . . . . ?
C6 C1 C10 O2 -174.1(3) . . . . ?
C6 C1 C10 C9 7.6(4) . . . . ?
C6 C7 C8 C9 10.5(4) . . . . ?
C6 C7 C8 C11 -173.4(2) . . . . ?
C7 C8 C9 C10 -2.3(4) . . . . ?
C7 C8 C9 C21 177.9(2) . . . . ?
C7 C8 C11 C12 -85.4(3) . . . . ?
C7 C8 C11 C12A -98.1(10) . . . . ?
C8 C9 C10 O2 174.9(3) . . . . ?
C8 C9 C10 C1 -6.8(4) . . . . ?
C8 C9 C21 C22 -98.1(3) . . . . ?
C8 C9 C21 C26 80.7(3) . . . . ?
C8 C11 C12 C13 173.6(3) . . . . ?
C8 C11 C12A C13A 176.5(14) . . . . ?
C9 C8 C11 C12 90.6(3) . . . . ?
C9 C8 C11 C12A 77.9(10) . . . . ?
C9 C21 C22 C23 179.0(2) . . . . ?
C9 C21 C26 C25 -179.3(3) . . . . ?
C10 C1 C2 C3 177.5(3) . . . . ?
C10 C1 C6 C5 -178.0(2) . . . . ?
C10 C1 C6 C7 0.5(3) . . . . ?
C10 C9 C21 C22 82.1(3) . . . . ?
C10 C9 C21 C26 -99.1(3) . . . . ?
C11 C8 C9 C10 -178.1(2) . . . . ?
C11 C8 C9 C21 2.0(4) . . . . ?
C11 C12 C13 O4 -172.7(3) . . . . ?
C11 C12 C13 C14 65.0(4) . . . . ?
C11 C12A C13A O4A -59(2) . . . . ?
C11 C12A C13A C14A 66(2) . . . . ?
C12 C13 C14 C15 -157.0(4) . . . . ?
C12 C13 C14 C19 26.7(5) . . . . ?
C13 C14 C15 C16 -175.9(4) . . . . ?
C13 C14 C19 C18 176.0(5) . . . . ?
C14 C15 C16 C17 0.0(7) . . . . ?
C15 C14 C19 C18 -0.3(8) . . . . ?
C15 C16 C17 C18 -0.9(8) . . . . ?
C16 C17 C18 C19 1.2(9) . . . . ?
C17 C18 C19 C14 -0.6(10) . . . . ?
C19 C14 C15 C16 0.6(6) . . . . ?
C20 O1 C4 C3 175.5(3) . . . . ?
C20 O1 C4 C5 -3.6(4) . . . . ?
C21 C9 C10 O2 -5.3(4) . . . . ?
C21 C9 C10 C1 173.0(2) . . . . ?
C21 C22 C23 C24 0.1(4) . . . . ?
C22 C21 C26 C25 -0.5(4) . . . . ?
C22 C23 C24 C25 0.0(5) . . . . ?
C23 C24 C25 C26 -0.3(5) . . . . ?
C24 C25 C26 C21 0.5(5) . . . . ?
C26 C21 C22 C23 0.2(4) . . . . ?
O4A C13A C14A C15A -9.5(15) . . . . ?
O4A C13A C14A C19A 168.5(15) . . . . ?
C12A C13A C14A C15A -134.6(17) . . . . ?
C12A C13A C14A C19A 43.3(18) . . . . ?
C13A C14A C15A C16A -174.9(16) . . . . ?
C13A C14A C19A C18A 174.6(18) . . . . ?
C14A C15A C16A C17A -5(3) . . . . ?
C15A C14A C19A C18A -7(3) . . . . ?
C15A C16A C17A C18A 3(3) . . . . ?
C16A C17A C18A C19A -3(4) . . . . ?
C17A C18A C19A C14A 5(4) . . . . ?
C19A C14A C15A C16A 7(2) . . . . ?
